data_8106692
loop_
_publ_author_name
'Wang, Qiang'
'Zhao, Lin'
'Xing, Wanli'
'Zong, Chaozai'
'Zhang, Shuai'

_publ_section_title
;
 Crystal structure of ethyl
 3-hydroxy-5-methyl-2-(4-(m-tolyl)-1H-1,2,3-triazol-1-yl)-[1,1&#x2032;-biphenyl]-4-
 carboxylate, C25H24N3O3
;
_journal_issue 5
_journal_name_full 'Zeitschrift f\"ur Kristallographie - New Crystal Structures'
_journal_page_first 827
_journal_page_last 829
_journal_paper_doi 10.1515/ncrs-2017-0065
_journal_volume 232
_journal_year 2017
_chemical_formula_moiety 'C25 H23 N3 O3'
_chemical_formula_sum 'C25 H23 N3 O3'
_chemical_formula_weight 413.46
_space_group_IT_number 14
_space_group_name_Hall '-P 2ybc'
_space_group_name_H-M_alt 'P 1 21/c 1'
_symmetry_cell_setting monoclinic
_symmetry_space_group_name_Hall '-P 2ybc'
_symmetry_space_group_name_H-M 'P 1 21/c 1'
_atom_sites_solution_hydrogens geom
_atom_sites_solution_primary direct
_atom_sites_solution_secondary difmap
_cell_angle_alpha 90.00
_cell_angle_beta 98.778(2)
_cell_angle_gamma 90.00
_cell_formula_units_Z 4
_cell_length_a 9.4549(11)
_cell_length_b 10.7640(12)
_cell_length_c 21.279(3)
_cell_measurement_reflns_used 8622
_cell_measurement_temperature 296(2)
_cell_measurement_theta_max 25.00
_cell_measurement_theta_min 1.80
_cell_volume 2140.3(5)
_computing_cell_refinement 'Bruker SAINT [1]'
_computing_data_collection 'Bruker SAINT [1]'
_computing_data_reduction 'Bruker APEX [1]'
_computing_structure_refinement 'SHELXL (Sheldrick, 2015) [3]'
_computing_structure_solution 'SHELXS (Sheldrick, 2008) [2]'
_diffrn_ambient_temperature 296(2)
_diffrn_measured_fraction_theta_full 0.999
_diffrn_measured_fraction_theta_max 0.999
_diffrn_measurement_device_type 'Bruker SMART APEX CCD'
_diffrn_measurement_method '\w scans'
_diffrn_radiation_monochromator graphite
_diffrn_radiation_source 'fine-focus sealed tube'
_diffrn_radiation_type MoK\a
_diffrn_radiation_wavelength 0.71073
_diffrn_reflns_av_R_equivalents 0.0507
_diffrn_reflns_av_sigmaI/netI 0.0625
_diffrn_reflns_limit_h_max 11
_diffrn_reflns_limit_h_min -11
_diffrn_reflns_limit_k_max 10
_diffrn_reflns_limit_k_min -12
_diffrn_reflns_limit_l_max 25
_diffrn_reflns_limit_l_min -25
_diffrn_reflns_number 11223
_diffrn_reflns_theta_full 25.00
_diffrn_reflns_theta_max 25.00
_diffrn_reflns_theta_min 1.94
_exptl_absorpt_coefficient_mu 0.086
_exptl_absorpt_correction_T_max 0.9915
_exptl_absorpt_correction_T_min 0.9831
_exptl_absorpt_correction_type multi-scan
_exptl_absorpt_process_details 'SADABS (Bruker, 2008) [5]'
_exptl_crystal_colour yellow
_exptl_crystal_density_diffrn 1.283
_exptl_crystal_density_method 'not measured'
_exptl_crystal_description block
_exptl_crystal_F_000 872
_exptl_crystal_size_max 0.20
_exptl_crystal_size_mid 0.20
_exptl_crystal_size_min 0.10
_refine_diff_density_max 0.160
_refine_diff_density_min -0.190
_refine_diff_density_rms 0.042
_refine_ls_extinction_method none
_refine_ls_goodness_of_fit_ref 1.004
_refine_ls_hydrogen_treatment constr
_refine_ls_matrix_type full
_refine_ls_number_parameters 284
_refine_ls_number_reflns 3756
_refine_ls_number_restraints 0
_refine_ls_restrained_S_all 1.004
_refine_ls_R_factor_all 0.1068
_refine_ls_R_factor_gt 0.0498
_refine_ls_shift/su_max 0.011
_refine_ls_shift/su_mean 0.000
_refine_ls_structure_factor_coef Fsqd
_refine_ls_weighting_details 'calc w=1/[\s^2^(Fo^2^)+(0.0622P)^2^+0.0881P] where P=(Fo^2^+2Fc^2^)/3'
_refine_ls_weighting_scheme calc
_refine_ls_wR_factor_gt 0.1102
_refine_ls_wR_factor_ref 0.1408
_reflns_number_gt 2088
_reflns_number_total 3756
_reflns_threshold_expression >2sigma(I)
_cod_data_source_file suppl_ncrs-2017-0065_suppl.cif
_cod_data_source_block a
_cod_original_cell_volume 2140.2(4)
_cod_original_sg_symbol_Hall -P2ybc
_cod_original_sg_symbol_H-M p21/c
_cod_database_code 8106692

loop_
_symmetry_equiv_pos_as_xyz
'x, y, z'
'-x, y+1/2, -z+1/2'
'-x, -y, -z'
'x, -y-1/2, z-1/2'

loop_
_atom_site_label
_atom_site_type_symbol
_atom_site_fract_x
_atom_site_fract_y
_atom_site_fract_z
_atom_site_U_iso_or_equiv
_atom_site_adp_type
_atom_site_occupancy
_atom_site_symmetry_multiplicity
_atom_site_calc_flag
_atom_site_refinement_flags
_atom_site_disorder_assembly
_atom_site_disorder_group
C1 C 0.3376(3) 1.0343(2) 0.05762(12) 0.0426(6) Uani 1 1 d . . .
C2 C 0.3998(3) 1.0459(2) 0.12172(12) 0.0425(6) Uani 1 1 d . . .
C3 C 0.3512(3) 0.9739(2) 0.16836(11) 0.0412(6) Uani 1 1 d . . .
C4 C 0.2450(3) 0.8857(2) 0.15322(12) 0.0424(6) Uani 1 1 d . . .
C5 C 0.1902(3) 0.8721(2) 0.08930(12) 0.0483(7) Uani 1 1 d . . .
H5 H 0.1211 0.8111 0.0781 0.058 Uiso 1 1 calc R . .
C6 C 0.2314(3) 0.9429(2) 0.04123(12) 0.0443(7) Uani 1 1 d . . .
C7 C 0.1898(3) 0.8064(2) 0.20119(12) 0.0460(7) Uani 1 1 d . . .
C8 C 0.1515(3) 0.8547(3) 0.25628(13) 0.0578(8) Uani 1 1 d . . .
H8 H 0.1645 0.9389 0.2652 0.069 Uiso 1 1 calc R . .
C9 C 0.0939(3) 0.7789(3) 0.29839(14) 0.0723(9) Uani 1 1 d . . .
H9 H 0.0679 0.8123 0.3353 0.087 Uiso 1 1 calc R . .
C10 C 0.0751(4) 0.6547(3) 0.28585(16) 0.0778(10) Uani 1 1 d . . .
H10 H 0.0363 0.6041 0.3143 0.093 Uiso 1 1 calc R . .
C11 C 0.1133(4) 0.6046(3) 0.23168(16) 0.0741(10) Uani 1 1 d . . .
H11 H 0.1014 0.5201 0.2234 0.089 Uiso 1 1 calc R . .
C12 C 0.1696(3) 0.6807(2) 0.18953(14) 0.0578(8) Uani 1 1 d . . .
H12 H 0.1944 0.6468 0.1525 0.069 Uiso 1 1 calc R . .
C13 C 0.3889(3) 1.1200(2) 0.01174(13) 0.0472(7) Uani 1 1 d . . .
C14 C 0.3509(3) 1.2013(2) -0.09355(12) 0.0566(8) Uani 1 1 d . . .
H14A H 0.4466 1.1842 -0.1025 0.068 Uiso 1 1 calc R . .
H14B H 0.3472 1.2866 -0.0792 0.068 Uiso 1 1 calc R . .
C15 C 0.2433(4) 1.1801(3) -0.15101(14) 0.0858(11) Uani 1 1 d . . .
H15A H 0.2508 1.0962 -0.1654 0.129 Uiso 1 1 calc R . .
H15B H 0.2604 1.2366 -0.1839 0.129 Uiso 1 1 calc R . .
H15C H 0.1491 1.1938 -0.1408 0.129 Uiso 1 1 calc R . .
C16 C 0.1603(3) 0.9160(3) -0.02537(13) 0.0649(9) Uani 1 1 d . . .
H16A H 0.1014 0.9852 -0.0412 0.097 Uiso 1 1 calc R . .
H16B H 0.1020 0.8430 -0.0254 0.097 Uiso 1 1 calc R . .
H16C H 0.2320 0.9026 -0.0521 0.097 Uiso 1 1 calc R . .
N3 N 0.4768(2) 1.08661(19) 0.32060(10) 0.0536(6) Uani 1 1 d . . .
C18 C 0.5468(3) 0.9755(2) 0.32530(12) 0.0429(6) Uani 1 1 d . . .
C19 C 0.6478(3) 0.9405(2) 0.38142(12) 0.0455(7) Uani 1 1 d . . .
C20 C 0.6543(3) 1.0063(2) 0.43832(12) 0.0528(7) Uani 1 1 d . . .
H20 H 0.5904 1.0713 0.4406 0.063 Uiso 1 1 calc R . .
C21 C 0.7527(3) 0.9780(3) 0.49132(13) 0.0575(8) Uani 1 1 d . . .
C22 C 0.8459(3) 0.8806(3) 0.48652(15) 0.0681(9) Uani 1 1 d . . .
H22 H 0.9136 0.8596 0.5214 0.082 Uiso 1 1 calc R . .
C23 C 0.8398(3) 0.8139(3) 0.43057(16) 0.0684(9) Uani 1 1 d . . .
H23 H 0.9026 0.7482 0.4284 0.082 Uiso 1 1 calc R . .
C24 C 0.7423(3) 0.8437(2) 0.37834(13) 0.0540(7) Uani 1 1 d . . .
H24 H 0.7396 0.7987 0.3409 0.065 Uiso 1 1 calc R . .
C25 C 0.7567(4) 1.0503(3) 0.55197(14) 0.0811(10) Uani 1 1 d . . .
H25A H 0.8291 1.0165 0.5839 0.122 Uiso 1 1 calc R . .
H25B H 0.6653 1.0450 0.5662 0.122 Uiso 1 1 calc R . .
H25C H 0.7783 1.1357 0.5446 0.122 Uiso 1 1 calc R . .
N2 N 0.3995(2) 1.09658(19) 0.26430(10) 0.0522(6) Uani 1 1 d . . .
N1 N 0.4201(2) 0.99066(18) 0.23284(9) 0.0441(5) Uani 1 1 d . . .
C17 C 0.5095(3) 0.9140(2) 0.26894(12) 0.0440(7) Uani 1 1 d . . .
H17 H 0.5398 0.8357 0.2581 0.053 Uiso 1 1 calc R . .
O1 O 0.5079(2) 1.12501(17) 0.14144(8) 0.0561(5) Uani 1 1 d . . .
H1 H 0.5293 1.1628 0.1108 0.084 Uiso 1 1 calc R . .
O2 O 0.3137(2) 1.11617(16) -0.04560(8) 0.0578(5) Uani 1 1 d . . .
O3 O 0.4903(2) 1.19018(17) 0.02504(9) 0.0608(6) Uani 1 1 d . . .

loop_
_atom_site_aniso_label
_atom_site_aniso_U_11
_atom_site_aniso_U_22
_atom_site_aniso_U_33
_atom_site_aniso_U_23
_atom_site_aniso_U_13
_atom_site_aniso_U_12
C1 0.0443(16) 0.0420(16) 0.0425(16) 0.0006(12) 0.0094(13) 0.0011(12)
C2 0.0404(16) 0.0396(15) 0.0478(17) -0.0039(12) 0.0080(13) -0.0012(12)
C3 0.0449(16) 0.0405(15) 0.0375(15) -0.0027(12) 0.0039(12) 0.0038(12)
C4 0.0437(16) 0.0387(15) 0.0459(16) 0.0002(12) 0.0106(13) 0.0043(12)
C5 0.0490(17) 0.0474(17) 0.0480(17) -0.0028(13) 0.0056(13) -0.0092(13)
C6 0.0453(16) 0.0465(16) 0.0401(16) -0.0014(12) 0.0040(13) -0.0028(12)
C7 0.0464(16) 0.0452(17) 0.0479(17) 0.0024(13) 0.0115(13) 0.0048(12)
C8 0.063(2) 0.0590(19) 0.0551(19) -0.0067(15) 0.0201(16) -0.0055(14)
C9 0.083(2) 0.081(2) 0.058(2) -0.0054(18) 0.0274(18) -0.0119(19)
C10 0.091(3) 0.079(3) 0.067(2) 0.0168(19) 0.025(2) -0.0144(19)
C11 0.097(3) 0.050(2) 0.080(2) 0.0081(17) 0.027(2) -0.0021(17)
C12 0.070(2) 0.0460(18) 0.0610(19) -0.0003(14) 0.0226(16) 0.0013(14)
C13 0.0511(18) 0.0468(17) 0.0450(17) -0.0027(13) 0.0114(14) 0.0029(14)
C14 0.070(2) 0.0519(18) 0.0501(18) 0.0089(14) 0.0172(16) -0.0045(14)
C15 0.096(3) 0.102(3) 0.056(2) 0.0258(19) 0.004(2) -0.024(2)
C16 0.070(2) 0.074(2) 0.0481(18) 0.0001(15) 0.0026(15) -0.0230(16)
N3 0.0659(17) 0.0465(14) 0.0461(14) -0.0042(11) 0.0007(12) 0.0102(11)
C18 0.0435(16) 0.0401(16) 0.0463(16) 0.0046(12) 0.0103(13) 0.0021(12)
C19 0.0448(16) 0.0433(16) 0.0488(17) 0.0062(13) 0.0080(13) -0.0044(12)
C20 0.0535(18) 0.0529(18) 0.0510(17) 0.0056(14) 0.0047(14) -0.0032(13)
C21 0.0570(19) 0.061(2) 0.0520(19) 0.0084(15) -0.0006(15) -0.0153(16)
C22 0.055(2) 0.084(2) 0.060(2) 0.0212(18) -0.0078(16) -0.0044(17)
C23 0.053(2) 0.076(2) 0.074(2) 0.0171(19) 0.0050(18) 0.0103(16)
C24 0.0486(18) 0.0564(18) 0.0568(19) 0.0078(14) 0.0079(15) 0.0022(14)
C25 0.089(3) 0.096(3) 0.054(2) -0.0039(18) -0.0045(18) -0.0189(19)
N2 0.0680(16) 0.0416(14) 0.0450(14) -0.0070(10) 0.0023(12) 0.0136(11)
N1 0.0515(14) 0.0376(12) 0.0427(13) -0.0011(10) 0.0058(11) 0.0042(10)
C17 0.0502(17) 0.0340(14) 0.0481(16) 0.0018(12) 0.0085(13) 0.0053(12)
O1 0.0562(13) 0.0569(13) 0.0533(12) -0.0004(9) 0.0024(10) -0.0168(9)
O2 0.0759(14) 0.0555(12) 0.0418(12) 0.0059(9) 0.0089(10) -0.0132(10)
O3 0.0578(13) 0.0649(13) 0.0605(13) 0.0029(10) 0.0121(10) -0.0165(10)

loop_
_atom_type_symbol
_atom_type_description
_atom_type_scat_dispersion_real
_atom_type_scat_dispersion_imag
_atom_type_scat_source
C C 0.0033 0.0016 'International Tables Vol C Tables 4.2.6.8 and 6.1.1.4'
H H 0.0000 0.0000 'International Tables Vol C Tables 4.2.6.8 and 6.1.1.4'
N N 0.0061 0.0033 'International Tables Vol C Tables 4.2.6.8 and 6.1.1.4'
O O 0.0106 0.0060 'International Tables Vol C Tables 4.2.6.8 and 6.1.1.4'

loop_
_geom_angle_atom_site_label_1
_geom_angle_atom_site_label_2
_geom_angle_atom_site_label_3
_geom_angle
_geom_angle_site_symmetry_1
_geom_angle_site_symmetry_3
C2 C1 C6 118.6(2) . .
C2 C1 C13 117.0(2) . .
C6 C1 C13 124.4(2) . .
O1 C2 C3 116.6(2) . .
O1 C2 C1 123.0(2) . .
C3 C2 C1 120.4(2) . .
C4 C3 C2 121.6(2) . .
C4 C3 N1 121.0(2) . .
C2 C3 N1 117.3(2) . .
C3 C4 C5 116.7(2) . .
C3 C4 C7 123.5(2) . .
C5 C4 C7 119.7(2) . .
C6 C5 C4 124.3(2) . .
C6 C5 H5 117.9 . .
C4 C5 H5 117.9 . .
C5 C6 C1 118.2(2) . .
C5 C6 C16 117.2(2) . .
C1 C6 C16 124.6(2) . .
C8 C7 C12 118.2(2) . .
C8 C7 C4 122.2(2) . .
C12 C7 C4 119.5(2) . .
C7 C8 C9 120.5(3) . .
C7 C8 H8 119.7 . .
C9 C8 H8 119.7 . .
C10 C9 C8 120.1(3) . .
C10 C9 H9 119.9 . .
C8 C9 H9 119.9 . .
C9 C10 C11 120.3(3) . .
C9 C10 H10 119.8 . .
C11 C10 H10 119.8 . .
C10 C11 C12 119.4(3) . .
C10 C11 H11 120.3 . .
C12 C11 H11 120.3 . .
C11 C12 C7 121.4(3) . .
C11 C12 H12 119.3 . .
C7 C12 H12 119.3 . .
O3 C13 O2 122.0(2) . .
O3 C13 C1 124.0(3) . .
O2 C13 C1 114.0(2) . .
O2 C14 C15 105.8(2) . .
O2 C14 H14A 110.6 . .
C15 C14 H14A 110.6 . .
O2 C14 H14B 110.6 . .
C15 C14 H14B 110.6 . .
H14A C14 H14B 108.7 . .
C14 C15 H15A 109.5 . .
C14 C15 H15B 109.5 . .
H15A C15 H15B 109.5 . .
C14 C15 H15C 109.5 . .
H15A C15 H15C 109.5 . .
H15B C15 H15C 109.5 . .
C6 C16 H16A 109.5 . .
C6 C16 H16B 109.5 . .
H16A C16 H16B 109.5 . .
C6 C16 H16C 109.5 . .
H16A C16 H16C 109.5 . .
H16B C16 H16C 109.5 . .
N2 N3 C18 109.6(2) . .
N3 C18 C17 107.6(2) . .
N3 C18 C19 122.4(2) . .
C17 C18 C19 129.9(2) . .
C24 C19 C20 118.7(3) . .
C24 C19 C18 120.2(2) . .
C20 C19 C18 121.0(2) . .
C21 C20 C19 122.1(3) . .
C21 C20 H20 119.0 . .
C19 C20 H20 119.0 . .
C20 C21 C22 117.7(3) . .
C20 C21 C25 120.8(3) . .
C22 C21 C25 121.5(3) . .
C21 C22 C23 120.9(3) . .
C21 C22 H22 119.6 . .
C23 C22 H22 119.6 . .
C24 C23 C22 120.8(3) . .
C24 C23 H23 119.6 . .
C22 C23 H23 119.6 . .
C23 C24 C19 119.9(3) . .
C23 C24 H24 120.1 . .
C19 C24 H24 120.1 . .
C21 C25 H25A 109.5 . .
C21 C25 H25B 109.5 . .
H25A C25 H25B 109.5 . .
C21 C25 H25C 109.5 . .
H25A C25 H25C 109.5 . .
H25B C25 H25C 109.5 . .
N3 N2 N1 106.34(19) . .
C17 N1 N2 111.3(2) . .
C17 N1 C3 128.7(2) . .
N2 N1 C3 120.00(19) . .
N1 C17 C18 105.1(2) . .
N1 C17 H17 127.4 . .
C18 C17 H17 127.4 . .
C2 O1 H1 109.5 . .
C13 O2 C14 118.4(2) . .

loop_
_geom_bond_atom_site_label_1
_geom_bond_atom_site_label_2
_geom_bond_distance
_geom_bond_site_symmetry_2
C1 C2 1.406(3) .
C1 C6 1.410(3) .
C1 C13 1.479(3) .
C2 O1 1.347(3) .
C2 C3 1.392(3) .
C3 C4 1.384(3) .
C3 N1 1.438(3) .
C4 C5 1.387(3) .
C4 C7 1.484(3) .
C5 C6 1.379(3) .
C5 H5 0.9300 .
C6 C16 1.501(3) .
C7 C8 1.381(3) .
C7 C12 1.384(3) .
C8 C9 1.384(4) .
C8 H8 0.9300 .
C9 C10 1.370(4) .
C9 H9 0.9300 .
C10 C11 1.370(4) .
C10 H10 0.9300 .
C11 C12 1.380(4) .
C11 H11 0.9300 .
C12 H12 0.9300 .
C13 O3 1.219(3) .
C13 O2 1.316(3) .
C14 O2 1.454(3) .
C14 C15 1.484(4) .
C14 H14A 0.9700 .
C14 H14B 0.9700 .
C15 H15A 0.9600 .
C15 H15B 0.9600 .
C15 H15C 0.9600 .
C16 H16A 0.9600 .
C16 H16B 0.9600 .
C16 H16C 0.9600 .
N3 N2 1.309(3) .
N3 C18 1.363(3) .
C18 C17 1.368(3) .
C18 C19 1.460(3) .
C19 C24 1.381(3) .
C19 C20 1.396(3) .
C20 C21 1.382(4) .
C20 H20 0.9300 .
C21 C22 1.384(4) .
C21 C25 1.503(4) .
C22 C23 1.383(4) .
C22 H22 0.9300 .
C23 C24 1.369(4) .
C23 H23 0.9300 .
C24 H24 0.9300 .
C25 H25A 0.9600 .
C25 H25B 0.9600 .
C25 H25C 0.9600 .
N2 N1 1.351(3) .
N1 C17 1.337(3) .
C17 H17 0.9300 .
O1 H1 0.8200 .
